data_1568768
loop_
_publ_author_name
'Tokareva, Marina A.'
'Pernik, Indrek'
'Messerle, Barbara A.'
'Glukhareva, Tatiana V.'
'Keaveney, Sinead T.'

_publ_section_title
;
 The effect of the C5-substituent on regioselectivity in the
 Rh(i)-catalyzed intermolecular transannulation of 1,2,3-thiadiazoles with
 phenylacetylene
;
_journal_issue 9
_journal_name_full 'Catalysis Science &amp; Technology'
_journal_page_first 2772
_journal_page_last 2782
_journal_paper_doi 10.1039/D3CY00290J
_journal_volume 13
_journal_year 2023
_chemical_formula_moiety 'C17 H21 N O2 S'
_chemical_formula_sum 'C17 H21 N O2 S'
_chemical_formula_weight 303.428
_chemical_name_systematic 'ethyl 2-(cyclopentanecarbonothioyl)-3-phenylbutanoate'
_space_group_crystal_system monoclinic
_space_group_IT_number 14
_space_group_name_Hall '-P 2yn'
_space_group_name_H-M_alt 'P 1 21/n 1'
_symmetry_Int_Tables_number 14
_atom_sites_solution_primary dual
_audit_creation_date 2022-10-10
_audit_creation_method
;
Olex2 1.3
(compiled 2020.11.12 svn.r5f609507 for OlexSys, GUI svn.r6226)
;
_audit_update_record
;
2022-11-15 deposited with the CCDC.	2023-03-31 downloaded from the CCDC.
;
_cell_angle_alpha 90
_cell_angle_beta 91.380(1)
_cell_angle_gamma 90
_cell_formula_units_Z 4
_cell_length_a 9.7409(1)
_cell_length_b 7.7066(1)
_cell_length_c 21.1913(2)
_cell_measurement_reflns_used 14017
_cell_measurement_temperature 150.00(10)
_cell_measurement_theta_max 72.4090
_cell_measurement_theta_min 4.1570
_cell_volume 1590.35(3)
_computing_cell_refinement 'CrysAlisPro 1.171.42.67a (Rigaku OD, 2022)'
_computing_data_collection 'CrysAlisPro 1.171.42.67a (Rigaku OD, 2022)'
_computing_data_reduction 'CrysAlisPro 1.171.42.67a (Rigaku OD, 2022)'
_computing_molecular_graphics 'Olex2 1.3 (Dolomanov et al., 2009)'
_computing_publication_material 'Olex2 1.3 (Dolomanov et al., 2009)'
_computing_structure_refinement 'olex2.refine 1.3 (Bourhis et al., 2015)'
_computing_structure_solution 'SHELXT 2018/2 (Sheldrick, 2018)'
_diffrn_ambient_environment N~2~
_diffrn_ambient_temperature 150.00(10)
_diffrn_detector 'CCD plate'
_diffrn_detector_area_resol_mean 10.5861
_diffrn_detector_type Atlas
_diffrn_measured_fraction_theta_full 1.0000
_diffrn_measured_fraction_theta_max 0.9940
_diffrn_measurement_details
;
List of Runs (angles in degrees, time in seconds):

  # Type    Start    End  Width  t~exp~   \w     \q     \k     \f   Frames
#--------------------------------------------------------------------------
  1  \w     -5.00  43.00   1.00    1.00    --  -40.07  19.00  60.00   48
  2  \w     -5.00  43.00   1.00    1.00    --  -40.07  19.00 -90.00   48
  3  \w     -5.00  43.00   1.00    1.00    --  -40.07  19.00 -30.00   48
  4  \w     -5.00  43.00   1.00    1.00    --  -40.07  19.00-150.00   48
  5  \w     -5.00  43.00   1.00    1.00    --  -40.07  19.00 -60.00   48
  6  \w     -5.00  43.00   1.00    1.00    --  -40.07  19.00-180.00   48
  7  \w    -21.00  37.00   1.00    1.00    --  -40.07  38.00  30.00   58
  8  \w     61.00 131.00   1.00    1.00    --   40.07 178.00  30.00   70
  9  \w     26.00  96.00   1.00    1.00    --   40.07-124.00-165.00   70
 10  \w     58.00 130.00   1.00    1.00    --   40.07-178.00-180.00   72
 11  \w     31.00 109.00   1.00    1.00    --  107.62-112.00  60.00   78
 12  \w     74.00 178.00   1.00    1.00    --  107.62  30.00 -30.00  104
 13  \w     31.00 109.00   1.00    1.00    --  107.62-112.00-120.00   78
 14  \w     31.00  72.00   1.00    1.00    --  107.62 -45.00 -60.00   41
 15  \w     31.00 109.00   1.00    1.00    --  107.62-112.00-150.00   78
 16  \w     31.00  72.00   1.00    1.00    --  107.62 -45.00-150.00   41
 17  \w     28.00  57.00   1.00    1.00    --  107.62 -30.00   0.00   29
 18  \w     31.00 109.00   1.00    1.00    --  107.62-112.00   0.00   78
 19  \w     31.00  72.00   1.00    1.00    --  107.62 -45.00-180.00   41
 20  \w     28.00  57.00   1.00    1.00    --  107.62 -30.00  30.00   29
 21  \w     23.00 106.00   1.00    1.00    --  107.62 -95.00  90.00   83
 22  \w    104.00 166.00   1.00    1.00    --  107.62 112.00-120.00   62
 23  \w     28.00  57.00   1.00    1.00    --  107.62 -30.00 150.00   29
 24  \w     31.00  72.00   1.00    1.00    --  107.62 -45.00  90.00   41
 25  \w     30.00 178.00   1.00    1.00    --  107.62  15.00  60.00  148
 26  \w     61.00 143.00   1.00    1.00    --  107.62 178.00  30.00   82
 27  \w     76.00 176.00   1.00    1.00    --  107.62  61.00-180.00  100
 28  \w     76.00 176.00   1.00    1.00    --  107.62  61.00  30.00  100
 29  \w     76.00 176.00   1.00    1.00    --  107.62  61.00 -90.00  100
 30  \w     76.00 176.00   1.00    1.00    --  107.62  61.00-150.00  100
 31  \w     76.00 176.00   1.00    1.00    --  107.62  61.00  90.00  100
 32  \w     78.00 178.00   1.00    1.00    --  107.62  45.00  90.00  100
 33  \w     76.00 176.00   1.00    1.00    --  107.62  61.00 -30.00  100
 34  \w     76.00 160.00   1.00    1.00    --  107.62  61.00-120.00   84
 35  \w     76.00 176.00   1.00    1.00    --  107.62  61.00 150.00  100
;
_diffrn_measurement_device 'four-circle diffractometer'
_diffrn_measurement_device_type 'SuperNova, Dual, Cu at home/near, Atlas'
_diffrn_measurement_method '\w scans'
_diffrn_orient_matrix_type 'CrysAlisPro convention (1999,Acta A55,543-557)'
_diffrn_orient_matrix_UB_11 0.1228095000
_diffrn_orient_matrix_UB_12 0.0377771000
_diffrn_orient_matrix_UB_13 -0.0423490000
_diffrn_orient_matrix_UB_21 -0.0890517000
_diffrn_orient_matrix_UB_22 -0.0441771000
_diffrn_orient_matrix_UB_23 -0.0589076000
_diffrn_orient_matrix_UB_31 -0.0446623000
_diffrn_orient_matrix_UB_32 0.1912933000
_diffrn_orient_matrix_UB_33 -0.0052203000
_diffrn_radiation_monochromator mirror
_diffrn_radiation_probe x-ray
_diffrn_radiation_type 'Cu K\a'
_diffrn_radiation_wavelength 1.54184
_diffrn_reflns_av_R_equivalents 0.0349
_diffrn_reflns_av_unetI/netI 0.0170
_diffrn_reflns_Laue_measured_fraction_full 1.0000
_diffrn_reflns_Laue_measured_fraction_max 0.9940
_diffrn_reflns_limit_h_max 12
_diffrn_reflns_limit_h_min -11
_diffrn_reflns_limit_k_max 9
_diffrn_reflns_limit_k_min -8
_diffrn_reflns_limit_l_max 26
_diffrn_reflns_limit_l_min -26
_diffrn_reflns_number 21419
_diffrn_reflns_point_group_measured_fraction_full 1.0000
_diffrn_reflns_point_group_measured_fraction_max 0.9940
_diffrn_reflns_theta_full 67.6840
_diffrn_reflns_theta_max 72.42
_diffrn_reflns_theta_min 4.17
_diffrn_source 'micro-focus sealed X-ray tube'
_diffrn_source_type 'SuperNova (Cu) X-ray Source'
_exptl_absorpt_coefficient_mu 1.835
_exptl_absorpt_correction_T_max 1.00000
_exptl_absorpt_correction_T_min 0.72383
_exptl_absorpt_correction_type multi-scan
_exptl_absorpt_process_details
;
CrysAlisPro 1.171.42.67a (Rigaku Oxford Diffraction, 2022)
Empirical absorption correction using spherical harmonics,
implemented in SCALE3 ABSPACK scaling algorithm.
;
_exptl_crystal_colour 'clear colourless'
_exptl_crystal_colour_lustre clear
_exptl_crystal_colour_primary colourless
_exptl_crystal_density_diffrn 1.267
_exptl_crystal_description plate
_exptl_crystal_F_000 651.148
_exptl_crystal_recrystallization_method 'recrystallation from ethyl acetate and hexane'
_exptl_crystal_size_max 0.55
_exptl_crystal_size_mid 0.4
_exptl_crystal_size_min 0.15
_refine_diff_density_max 0.3457
_refine_diff_density_min -0.1819
_refine_diff_density_rms 0.0493
_refine_ls_d_res_high 0.8087
_refine_ls_d_res_low 10.5926
_refine_ls_goodness_of_fit_ref 1.0802
_refine_ls_hydrogen_treatment constr
_refine_ls_matrix_type full
_refine_ls_number_constraints 33
_refine_ls_number_parameters 192
_refine_ls_number_reflns 3130
_refine_ls_number_restraints 0
_refine_ls_restrained_S_all 1.0802
_refine_ls_R_factor_all 0.0351
_refine_ls_R_factor_gt 0.0330
_refine_ls_shift/su_max 0.0001
_refine_ls_shift/su_mean 0.0000
_refine_ls_structure_factor_coef Fsqd
_refine_ls_weighting_details 'w=1/[\s^2^(Fo^2^)+(0.1P)^2^] where P=(Fo^2^+2Fc^2^)/3'
_refine_ls_weighting_scheme calc
_refine_ls_wR_factor_gt 0.1184
_refine_ls_wR_factor_ref 0.1224
_reflns_Friedel_coverage 0.0
_reflns_limit_h_max 10
_reflns_limit_h_min -12
_reflns_limit_k_max 9
_reflns_limit_k_min 0
_reflns_limit_l_max 26
_reflns_limit_l_min -9
_reflns_number_gt 2933
_reflns_number_total 3130
_reflns_threshold_expression I>=2u(I)
_cod_data_source_file d3cy00290j2.cif
_cod_data_source_block bam22_s2580_sn950
_cod_depositor_comments 'Adding full bibliography for 1568765--1568768.cif.'
_cod_original_sg_symbol_Hall '-P 2ybc (x-z,y,z)'
_cod_database_code 1568768
_chemical_oxdiff_formula C17H18N1S1O3
_chemical_oxdiff_usercomment 10b
_reflns_odcompleteness_completeness 100.00
_reflns_odcompleteness_iscentric 1
_reflns_odcompleteness_theta 66.97
_olex2_refinement_description
;
1. Fixed Uiso
 At 1.2 times of:
  All C(H) groups, All C(H,H) groups
 At 1.5 times of:
  All C(H,H,H) groups
2.a Secondary CH2 refined with riding coordinates:
 C11(H11a,H11b), C16(H16a,H16b), C12(H12a,H12b), C14(H14a,H14b), C13(H13a,H13b)
2.b Aromatic/amide H refined with riding coordinates:
 C5(H5), C4(H4), C3(H3), C2(H2), C1(H1)
2.c Idealised Me refined as rotating group:
 C8(H8a,H8b,H8c), C17(H17a,H17b,H17c)
;
_olex2_submission_original_sample_id BAM_10a
_olex2_submission_special_instructions 'No special instructions were received'
_oxdiff_exptl_absorpt_empirical_details
;
Empirical correction (ABSPACK) includes:
- Absorption correction using spherical harmonics
- Frame scaling
;
_oxdiff_exptl_absorpt_empirical_full_max 1.306
_oxdiff_exptl_absorpt_empirical_full_min 0.696

loop_
_space_group_symop_id
_space_group_symop_operation_xyz
1 x,y,z
2 -x+1/2,y+1/2,-z+1/2
3 -x,-y,-z
4 x-1/2,-y-1/2,z-1/2

loop_
_atom_site_label
_atom_site_type_symbol
_atom_site_fract_x
_atom_site_fract_y
_atom_site_fract_z
_atom_site_U_iso_or_equiv
_atom_site_adp_type
_atom_site_occupancy
_atom_site_refinement_flags_posn
S1 S 1.01774(3) 0.68287(4) 0.577586(13) 0.02315(15) Uani 1.000000 .
O2 O 0.69185(9) 0.78929(11) 0.69582(4) 0.0205(2) Uani 1.000000 .
O1 O 0.71761(12) 0.98523(12) 0.61864(4) 0.0369(3) Uani 1.000000 .
N1 N 0.82586(9) 0.77056(14) 0.49286(4) 0.0195(2) Uani 1.000000 .
C7 C 0.66499(11) 0.54025(15) 0.59271(5) 0.0178(2) Uani 1.000000 .
C6 C 0.54480(11) 0.51672(15) 0.63466(5) 0.0182(3) Uani 1.000000 .
C9 C 0.74068(11) 0.68582(14) 0.59404(5) 0.0176(3) Uani 1.000000 .
C15 C 0.71597(12) 0.83652(15) 0.63649(5) 0.0203(3) Uani 1.000000 .
C10 C 0.85756(11) 0.71610(14) 0.55027(5) 0.0172(2) Uani 1.000000 .
C1 C 0.43540(12) 0.63314(17) 0.63158(5) 0.0221(3) Uani 1.000000 .
C11 C 0.92998(12) 0.80686(16) 0.44491(5) 0.0215(3) Uani 1.000000 .
C8 C 0.69260(11) 0.39352(16) 0.54785(6) 0.0230(3) Uani 1.000000 .
C5 C 0.53983(12) 0.37848(17) 0.67664(6) 0.0244(3) Uani 1.000000 .
C16 C 0.64329(13) 0.92469(16) 0.73752(5) 0.0254(3) Uani 1.000000 .
C3 C 0.32312(12) 0.48030(18) 0.71474(6) 0.0287(3) Uani 1.000000 .
C12 C 0.84533(13) 0.86914(18) 0.38772(5) 0.0279(3) Uani 1.000000 .
C2 C 0.32450(12) 0.61479(18) 0.67116(6) 0.0269(3) Uani 1.000000 .
C14 C 0.68646(13) 0.81453(17) 0.46889(6) 0.0255(3) Uani 1.000000 .
C17 C 0.57906(14) 0.83533(18) 0.79270(6) 0.0283(3) Uani 1.000000 .
C13 C 0.71517(13) 0.94232(18) 0.41620(6) 0.0283(3) Uani 1.000000 .
C4 C 0.43048(13) 0.36264(19) 0.71755(6) 0.0302(3) Uani 1.000000 .
H5 H 0.61119(12) 0.29443(17) 0.67748(6) 0.0293(3) Uiso 1.000000 R
H4 H 0.42968(13) 0.27080(19) 0.74745(6) 0.0363(4) Uiso 1.000000 R
H3 H 0.24863(12) 0.46905(18) 0.74257(6) 0.0345(4) Uiso 1.000000 R
H2 H 0.24991(12) 0.69405(18) 0.66839(6) 0.0322(3) Uiso 1.000000 R
H1 H 0.43659(12) 0.72604(17) 0.60213(5) 0.0265(3) Uiso 1.000000 R
H11a H 0.99486(12) 0.89780(16) 0.45976(5) 0.0258(3) Uiso 1.000000 R
H11b H 0.98233(12) 0.70077(16) 0.43476(5) 0.0258(3) Uiso 1.000000 R
H8a H 0.7047(10) 0.2855(3) 0.57172(7) 0.0344(4) Uiso 1.000000 GR
H8b H 0.6148(5) 0.3813(8) 0.5180(3) 0.0344(4) Uiso 1.000000 GR
H8c H 0.7762(6) 0.4183(6) 0.5247(3) 0.0344(4) Uiso 1.000000 GR
H16a H 0.72077(13) 0.99869(16) 0.75219(5) 0.0305(3) Uiso 1.000000 R
H16b H 0.57479(13) 0.99868(16) 0.71514(5) 0.0305(3) Uiso 1.000000 R
H12a H 0.89503(13) 0.95987(18) 0.36435(5) 0.0335(3) Uiso 1.000000 R
H12b H 0.82352(13) 0.77172(18) 0.35873(5) 0.0335(3) Uiso 1.000000 R
H14a H 0.63784(13) 0.71044(17) 0.45253(6) 0.0306(4) Uiso 1.000000 R
H14b H 0.63123(13) 0.86879(17) 0.50218(6) 0.0306(4) Uiso 1.000000 R
H17a H 0.5014(7) 0.7646(11) 0.77763(9) 0.0424(5) Uiso 1.000000 GR
H17b H 0.6474(3) 0.7607(11) 0.8139(3) 0.0424(5) Uiso 1.000000 GR
H17c H 0.5466(10) 0.92254(18) 0.8225(3) 0.0424(5) Uiso 1.000000 GR
H13a H 0.73071(13) 1.06073(18) 0.43302(6) 0.0340(3) Uiso 1.000000 R
H13b H 0.63855(13) 0.94531(18) 0.38467(6) 0.0340(3) Uiso 1.000000 R

loop_
_atom_site_aniso_label
_atom_site_aniso_U_11
_atom_site_aniso_U_22
_atom_site_aniso_U_33
_atom_site_aniso_U_12
_atom_site_aniso_U_13
_atom_site_aniso_U_23
S1 0.0193(2) 0.0258(2) 0.0242(2) -0.00166(10) -0.00068(13) 0.00475(10)
O2 0.0286(4) 0.0155(4) 0.0175(4) 0.0011(3) 0.0037(3) -0.0010(3)
O1 0.0681(7) 0.0140(5) 0.0292(5) 0.0020(4) 0.0143(4) 0.0036(4)
N1 0.0189(5) 0.0201(5) 0.0195(5) -0.0002(4) 0.0030(4) 0.0028(4)
C7 0.0181(5) 0.0168(6) 0.0187(5) 0.0021(4) 0.0014(4) 0.0020(4)
C6 0.0181(5) 0.0171(6) 0.0193(5) -0.0017(4) 0.0017(4) -0.0023(4)
C9 0.0192(5) 0.0163(6) 0.0174(5) 0.0019(4) 0.0024(4) 0.0029(4)
C15 0.0237(6) 0.0166(6) 0.0206(6) -0.0007(4) 0.0031(4) 0.0009(4)
C10 0.0216(6) 0.0111(5) 0.0190(5) -0.0018(4) 0.0032(4) -0.0006(4)
C1 0.0220(6) 0.0240(6) 0.0202(5) 0.0034(5) -0.0016(4) -0.0014(4)
C11 0.0256(6) 0.0208(6) 0.0183(5) -0.0016(4) 0.0060(4) 0.0019(4)
C8 0.0250(6) 0.0178(6) 0.0264(6) -0.0013(4) 0.0067(4) -0.0028(4)
C5 0.0216(6) 0.0194(6) 0.0325(6) 0.0013(4) 0.0064(4) 0.0035(5)
C16 0.0358(6) 0.0177(6) 0.0228(6) 0.0017(5) 0.0040(5) -0.0052(5)
C3 0.0207(6) 0.0360(8) 0.0300(6) -0.0064(5) 0.0091(5) -0.0058(5)
C12 0.0375(7) 0.0283(7) 0.0178(5) -0.0013(5) 0.0018(5) 0.0018(5)
C2 0.0186(5) 0.0339(7) 0.0280(6) 0.0048(5) -0.0006(4) -0.0071(5)
C14 0.0218(6) 0.0289(7) 0.0258(6) 0.0013(4) -0.0006(5) 0.0054(5)
C17 0.0328(7) 0.0297(7) 0.0226(6) -0.0018(5) 0.0063(5) -0.0052(5)
C13 0.0336(6) 0.0256(7) 0.0255(6) 0.0030(5) -0.0033(5) 0.0052(5)
C4 0.0312(7) 0.0262(7) 0.0337(6) -0.0057(5) 0.0103(5) 0.0056(5)

loop_
_atom_type_symbol
_atom_type_scat_dispersion_real
_atom_type_scat_dispersion_imag
_atom_type_scat_Cromer_Mann_a1
_atom_type_scat_Cromer_Mann_a2
_atom_type_scat_Cromer_Mann_a3
_atom_type_scat_Cromer_Mann_a4
_atom_type_scat_Cromer_Mann_b1
_atom_type_scat_Cromer_Mann_b2
_atom_type_scat_Cromer_Mann_b3
_atom_type_scat_Cromer_Mann_b4
_atom_type_scat_Cromer_Mann_c
_atom_type_scat_source
_atom_type_scat_dispersion_source
H 0.00000 0.00000 0.49300 0.32291 0.14019 0.04081 10.51090 26.12570 3.14236 57.79970 0.0030380000826 'International Tables Volume C Table 6.1.1.4 (pp. 500-502)' 'Henke, Gullikson and Davis, At. Data and Nucl. Data Tables, 1993, 54, 2'
C 0.01920 0.00962 2.31000 1.02000 1.58860 0.86500 20.84390 10.20750 0.56870 51.65120 0.215599998832 'International Tables Volume C Table 6.1.1.4 (pp. 500-502)' 'Henke, Gullikson and Davis, At. Data and Nucl. Data Tables, 1993, 54, 2'
S 0.33537 0.55136 6.90530 5.20340 1.43790 1.58630 1.46790 22.21510 0.25360 56.17200 0.866900026798 'International Tables Volume C Table 6.1.1.4 (pp. 500-502)' 'Henke, Gullikson and Davis, At. Data and Nucl. Data Tables, 1993, 54, 2'
O 0.05239 0.03377 3.04850 2.28680 1.54630 0.86700 13.27710 5.70110 0.32390 32.90890 0.250800013542 'International Tables Volume C Table 6.1.1.4 (pp. 500-502)' 'Henke, Gullikson and Davis, At. Data and Nucl. Data Tables, 1993, 54, 2'
N 0.03256 0.01839 12.21260 3.13220 2.01250 1.16630 0.00570 9.89330 28.99750 0.58260 -11.5290002823 'International Tables Volume C Table 6.1.1.4 (pp. 500-502)' 'Henke, Gullikson and Davis, At. Data and Nucl. Data Tables, 1993, 54, 2'

loop_
_geom_angle_atom_site_label_1
_geom_angle_atom_site_label_2
_geom_angle_atom_site_label_3
_geom_angle
_geom_angle_site_symmetry_1
_geom_angle_site_symmetry_3
_geom_angle_publ_flag
C16 O2 C15 116.36(9) . . ?
C11 N1 C10 123.06(10) . . ?
C14 N1 C10 125.72(9) . . ?
C14 N1 C11 111.10(9) . . ?
C9 C7 C6 121.70(10) . . ?
C8 C7 C6 115.97(9) . . ?
C8 C7 C9 122.31(10) . . ?
C1 C6 C7 120.14(10) . . ?
C5 C6 C7 120.83(10) . . ?
C5 C6 C1 119.03(10) . . ?
C15 C9 C7 124.52(10) . . ?
C10 C9 C7 122.70(10) . . ?
C10 C9 C15 112.74(9) . . ?
O1 C15 O2 123.91(11) . . ?
C9 C15 O2 112.96(9) . . ?
C9 C15 O1 123.13(10) . . ?
N1 C10 S1 124.42(9) . . ?
C9 C10 S1 118.49(8) . . ?
C9 C10 N1 117.08(10) . . ?
C2 C1 C6 120.70(11) . . ?
C12 C11 N1 103.80(9) . . ?
C4 C5 C6 120.26(11) . . ?
C17 C16 O2 106.92(10) . . ?
C4 C3 C2 119.88(11) . . ?
C13 C12 C11 103.91(9) . . ?
C3 C2 C1 119.81(11) . . ?
C13 C14 N1 102.55(9) . . ?
C14 C13 C12 102.74(10) . . ?
C3 C4 C5 120.22(12) . . ?

loop_
_geom_bond_atom_site_label_1
_geom_bond_atom_site_label_2
_geom_bond_distance
_geom_bond_site_symmetry_2
_geom_bond_publ_flag
S1 C10 1.6709(11) . ?
O2 C15 1.3351(14) . ?
O2 C16 1.4539(14) . ?
O1 C15 1.2071(15) . ?
N1 C10 1.3165(15) . ?
N1 C11 1.4796(14) . ?
N1 C14 1.4777(15) . ?
C7 C6 1.4980(14) . ?
C7 C9 1.3424(16) . ?
C7 C8 1.5057(15) . ?
C6 C1 1.3933(16) . ?
C6 C5 1.3895(17) . ?
C9 C15 1.4921(15) . ?
C9 C10 1.5040(14) . ?
C1 C2 1.3907(16) . ?
C11 C12 1.5266(16) . ?
C5 C4 1.3949(16) . ?
C16 C17 1.5061(17) . ?
C3 C2 1.3884(19) . ?
C3 C4 1.384(2) . ?
C12 C13 1.5253(17) . ?
C14 C13 1.5199(16) . ?
